data_1550472
loop_
_publ_author_name
'Braunschweig, Holger'
'Kupfer, Thomas'
'Hofmann, Alexander'
'Tr\"oster, Tobias'

_publ_section_title
;
 Monomeric Cp3tAl(I): Synthesis, reactivity, and the concept of valence
 isomerism
;
_journal_name_full 'Chemical Science'
_journal_paper_doi 10.1039/C8SC05175E
_journal_year 2019
_chemical_formula_moiety 'C27 H44 Al2 Br2'
_chemical_formula_sum 'C27 H44 Al2 Br2'
_chemical_formula_weight 582.40
_space_group_crystal_system monoclinic
_space_group_IT_number 14
_space_group_name_Hall '-P 2ybc'
_space_group_name_H-M_alt 'P 1 21/c 1'
_symmetry_space_group_name_Hall '-P 2ybc'
_symmetry_space_group_name_H-M 'P 1 21/c 1'
_atom_sites_solution_hydrogens geom
_atom_sites_solution_primary iterative
_atom_sites_solution_secondary difmap
_audit_creation_method SHELXL-2014/7
_audit_update_record
;
2018-11-09 deposited with the CCDC.
2019-01-14 downloaded from the CCDC.
;
_cell_angle_alpha 90
_cell_angle_beta 108.80(2)
_cell_angle_gamma 90
_cell_formula_units_Z 4
_cell_length_a 8.824(3)
_cell_length_b 29.234(6)
_cell_length_c 12.125(3)
_cell_measurement_reflns_used 6966
_cell_measurement_temperature 100(2)
_cell_measurement_theta_max 25.32
_cell_measurement_theta_min 2.54
_cell_volume 2960.9(14)
_computing_cell_refinement 'Saint+ ver. V8.37A (Bruker AXS)'
_computing_data_collection 'APEX2 ver. 2014.9 (Bruker AXS)'
_computing_data_reduction 'Saint+ ver. V8.37A (Bruker AXS)'
_computing_molecular_graphics 'ShelXLe (Huebschle et all, 2011)'
_computing_publication_material 'SHELXL-2014/7 (Sheldrick, 2014)'
_computing_structure_refinement 'SHELXL-2014/7 (Sheldrick, 2014)'
_computing_structure_solution 'SHELXT (Sheldrick, 2014)'
_diffrn_ambient_temperature 100(2)
_diffrn_detector 'CMOS area detector (Photon 100)'
_diffrn_detector_area_resol_mean 10.24
_diffrn_measured_fraction_theta_full 0.999
_diffrn_measured_fraction_theta_max 0.999
_diffrn_measurement_device_type 'Bruker D8 Quest'
_diffrn_measurement_method '\f and \w scans'
_diffrn_radiation_monochromator 'multi-layer mirror'
_diffrn_radiation_type MoK\a
_diffrn_radiation_wavelength 0.71073
_diffrn_reflns_av_R_equivalents 0.0931
_diffrn_reflns_av_unetI/netI 0.0599
_diffrn_reflns_Laue_measured_fraction_full 0.999
_diffrn_reflns_Laue_measured_fraction_max 0.999
_diffrn_reflns_limit_h_max 10
_diffrn_reflns_limit_h_min -10
_diffrn_reflns_limit_k_max 35
_diffrn_reflns_limit_k_min -36
_diffrn_reflns_limit_l_max 14
_diffrn_reflns_limit_l_min -14
_diffrn_reflns_number 37708
_diffrn_reflns_point_group_measured_fraction_full 0.999
_diffrn_reflns_point_group_measured_fraction_max 0.999
_diffrn_reflns_theta_full 26.000
_diffrn_reflns_theta_max 26.022
_diffrn_reflns_theta_min 2.438
_diffrn_source 'microfocus sealed tube (Incoatec ImS)'
_exptl_absorpt_coefficient_mu 2.809
_exptl_absorpt_correction_T_max 0.7456
_exptl_absorpt_correction_T_min 0.5774
_exptl_absorpt_correction_type multi-scan
_exptl_absorpt_process_details 'SadAbs 2014/5 (Bruker AXS)'
_exptl_crystal_colour colourless
_exptl_crystal_density_diffrn 1.306
_exptl_crystal_description needle
_exptl_crystal_F_000 1208
_exptl_crystal_size_max 0.537
_exptl_crystal_size_mid 0.133
_exptl_crystal_size_min 0.085
_refine_diff_density_max 0.432
_refine_diff_density_min -0.453
_refine_diff_density_rms 0.084
_refine_ls_extinction_method none
_refine_ls_goodness_of_fit_ref 1.014
_refine_ls_hydrogen_treatment constr
_refine_ls_matrix_type full
_refine_ls_number_parameters 294
_refine_ls_number_reflns 5818
_refine_ls_number_restraints 0
_refine_ls_restrained_S_all 1.014
_refine_ls_R_factor_all 0.0711
_refine_ls_R_factor_gt 0.0378
_refine_ls_shift/su_max 0.001
_refine_ls_shift/su_mean 0.000
_refine_ls_structure_factor_coef Fsqd
_refine_ls_weighting_details 'w=1/[\s^2^(Fo^2^)+(0.0179P)^2^+3.3727P] where P=(Fo^2^+2Fc^2^)/3'
_refine_ls_weighting_scheme calc
_refine_ls_wR_factor_gt 0.0619
_refine_ls_wR_factor_ref 0.0700
_reflns_Friedel_coverage 0.000
_reflns_number_gt 4219
_reflns_number_total 5818
_reflns_threshold_expression 'I > 2\s(I)'
_cod_data_source_file c8sc05175e2.cif
_cod_data_source_block 3
_cod_original_cell_volume 2961.1(14)
_cod_database_code 1550472
_shelx_shelxl_version_number 2014/7
_shelx_space_group_comment
;
The symmetry employed for this shelxl refinement is uniquely defined
by the following loop, which should always be used as a source of
symmetry information in preference to the above space-group names.
They are only intended as comments.
;
_shelx_estimated_absorpt_t_min 0.314
_shelx_estimated_absorpt_t_max 0.796

loop_
_space_group_symop_operation_xyz
'x, y, z'
'-x, y+1/2, -z+1/2'
'-x, -y, -z'
'x, -y-1/2, z-1/2'

loop_
_atom_site_label
_atom_site_type_symbol
_atom_site_fract_x
_atom_site_fract_y
_atom_site_fract_z
_atom_site_U_iso_or_equiv
_atom_site_adp_type
_atom_site_occupancy
_atom_site_site_symmetry_order
_atom_site_calc_flag
_atom_site_refinement_flags_posn
_atom_site_refinement_flags_adp
Br1 Br 0.66233(4) 0.40626(2) 0.28859(3) 0.02570(9) Uani 1 1 d . .
Al1 Al 0.40615(10) 0.38205(3) 0.17903(8) 0.0134(2) Uani 1 1 d . .
Br2 Br 0.44102(4) 0.31113(2) 0.10370(3) 0.02922(10) Uani 1 1 d . .
Al2 Al 0.26971(10) 0.36571(3) 0.32936(8) 0.0132(2) Uani 1 1 d . .
C1_1 C 0.2911(3) 0.42944(9) 0.0626(2) 0.0127(6) Uani 1 1 d . .
C2_1 C 0.1353(3) 0.40667(10) 0.0101(2) 0.0147(6) Uani 1 1 d . .
C3_1 C 0.0281(4) 0.42449(10) 0.0589(3) 0.0189(7) Uani 1 1 d . .
C4_1 C 0.1040(4) 0.46093(10) 0.1372(3) 0.0177(7) Uani 1 1 d . .
C5_1 C 0.2583(4) 0.46517(9) 0.1391(2) 0.0145(6) Uani 1 1 d . .
C6_1 C 0.3952(4) 0.44132(10) -0.0128(3) 0.0175(7) Uani 1 1 d . .
H6A_1 H 0.3421 0.4650 -0.0692 0.026 Uiso 1 1 calc R U
H6B_1 H 0.4110 0.4139 -0.0543 0.026 Uiso 1 1 calc R U
H6C_1 H 0.4993 0.4527 0.0370 0.026 Uiso 1 1 calc R U
C7_1 C 0.0988(4) 0.37224(11) -0.0866(3) 0.0232(7) Uani 1 1 d . .
H7A_1 H 0.0307 0.3481 -0.0721 0.035 Uiso 1 1 calc R U
H7B_1 H 0.1990 0.3588 -0.0901 0.035 Uiso 1 1 calc R U
H7C_1 H 0.0431 0.3873 -0.1608 0.035 Uiso 1 1 calc R U
C8_1 C -0.1454(4) 0.41175(12) 0.0295(3) 0.0308(8) Uani 1 1 d . .
H8A_1 H -0.1687 0.4044 0.1013 0.046 Uiso 1 1 calc R U
H8B_1 H -0.1683 0.3850 -0.0221 0.046 Uiso 1 1 calc R U
H8C_1 H -0.2124 0.4375 -0.0097 0.046 Uiso 1 1 calc R U
C9_1 C 0.0147(4) 0.49132(11) 0.1953(3) 0.0315(9) Uani 1 1 d . .
H9A_1 H 0.0909 0.5109 0.2524 0.047 Uiso 1 1 calc R U
H9B_1 H -0.0437 0.4724 0.2348 0.047 Uiso 1 1 calc R U
H9C_1 H -0.0611 0.5104 0.1365 0.047 Uiso 1 1 calc R U
C10_1 C 0.3769(4) 0.50038(10) 0.2025(3) 0.0237(8) Uani 1 1 d . .
H10A_1 H 0.3228 0.5237 0.2343 0.036 Uiso 1 1 calc R U
H10B_1 H 0.4246 0.5148 0.1485 0.036 Uiso 1 1 calc R U
H10C_1 H 0.4611 0.4858 0.2661 0.036 Uiso 1 1 calc R U
C1_2 C 0.3009(4) 0.30568(10) 0.4435(3) 0.0160(7) Uani 1 1 d . .
H1_2 H 0.3651 0.2780 0.4387 0.019 Uiso 1 1 calc R U
C2_2 C 0.1373(3) 0.31140(9) 0.3811(3) 0.0144(6) Uani 1 1 d . .
C3_2 C 0.0937(3) 0.35498(9) 0.4132(2) 0.0127(6) Uani 1 1 d . .
H3_2 H -0.0170 0.3679 0.3861 0.015 Uiso 1 1 calc R U
C4_2 C 0.2296(3) 0.37630(9) 0.4968(2) 0.0129(6) Uani 1 1 d . .
C5_2 C 0.3629(3) 0.34486(9) 0.5151(3) 0.0136(6) Uani 1 1 d . .
C6_2 C 0.0263(4) 0.27748(10) 0.2986(3) 0.0190(7) Uani 1 1 d . .
C7_2 C 0.1238(4) 0.23982(10) 0.2642(3) 0.0253(8) Uani 1 1 d . .
H7A_2 H 0.0508 0.2181 0.2114 0.038 Uiso 1 1 calc R U
H7B_2 H 0.1889 0.2237 0.3343 0.038 Uiso 1 1 calc R U
H7C_2 H 0.1939 0.2536 0.2250 0.038 Uiso 1 1 calc R U
C8_2 C -0.0786(4) 0.30133(11) 0.1887(3) 0.0273(8) Uani 1 1 d . .
H8A_2 H -0.1511 0.2790 0.1379 0.041 Uiso 1 1 calc R U
H8B_2 H -0.0108 0.3150 0.1474 0.041 Uiso 1 1 calc R U
H8C_2 H -0.1415 0.3254 0.2100 0.041 Uiso 1 1 calc R U
C9_2 C -0.0784(4) 0.25624(12) 0.3650(3) 0.0382(10) Uani 1 1 d . .
H9A_2 H -0.1485 0.2329 0.3162 0.057 Uiso 1 1 calc R U
H9B_2 H -0.1437 0.2802 0.3840 0.057 Uiso 1 1 calc R U
H9C_2 H -0.0097 0.2421 0.4370 0.057 Uiso 1 1 calc R U
C10_2 C 0.2131(3) 0.42307(9) 0.5504(3) 0.0149(7) Uani 1 1 d . .
C11_2 C 0.0339(4) 0.43552(11) 0.5183(3) 0.0228(7) Uani 1 1 d . .
H11A_2 H 0.0225 0.4638 0.5583 0.034 Uiso 1 1 calc R U
H11B_2 H -0.0232 0.4107 0.5424 0.034 Uiso 1 1 calc R U
H11C_2 H -0.0114 0.4399 0.4339 0.034 Uiso 1 1 calc R U
C12_2 C 0.2767(4) 0.42165(11) 0.6831(3) 0.0234(7) Uani 1 1 d . .
H12A_2 H 0.2530 0.4507 0.7144 0.035 Uiso 1 1 calc R U
H12B_2 H 0.3927 0.4168 0.7090 0.035 Uiso 1 1 calc R U
H12C_2 H 0.2251 0.3966 0.7112 0.035 Uiso 1 1 calc R U
C13_2 C 0.2926(4) 0.46183(10) 0.5020(3) 0.0193(7) Uani 1 1 d . .
H13A_2 H 0.2778 0.4910 0.5371 0.029 Uiso 1 1 calc R U
H13B_2 H 0.2431 0.4636 0.4173 0.029 Uiso 1 1 calc R U
H13C_2 H 0.4072 0.4555 0.5211 0.029 Uiso 1 1 calc R U
C14_2 C 0.5370(4) 0.34480(10) 0.5960(3) 0.0188(7) Uani 1 1 d . .
C15_2 C 0.5389(4) 0.32663(11) 0.7160(3) 0.0283(8) Uani 1 1 d . .
H15A_2 H 0.6491 0.3266 0.7697 0.042 Uiso 1 1 calc R U
H15B_2 H 0.4963 0.2954 0.7075 0.042 Uiso 1 1 calc R U
H15C_2 H 0.4727 0.3464 0.7471 0.042 Uiso 1 1 calc R U
C16_2 C 0.6217(4) 0.39149(10) 0.6098(3) 0.0223(7) Uani 1 1 d . .
H16A_2 H 0.7334 0.3881 0.6593 0.033 Uiso 1 1 calc R U
H16B_2 H 0.5673 0.4132 0.6460 0.033 Uiso 1 1 calc R U
H16C_2 H 0.6181 0.4029 0.5331 0.033 Uiso 1 1 calc R U
C17_2 C 0.6389(4) 0.31221(11) 0.5489(3) 0.0251(8) Uani 1 1 d . .
H17A_2 H 0.7507 0.3136 0.5994 0.038 Uiso 1 1 calc R U
H17B_2 H 0.6318 0.3214 0.4697 0.038 Uiso 1 1 calc R U
H17C_2 H 0.5990 0.2809 0.5478 0.038 Uiso 1 1 calc R U

loop_
_atom_site_aniso_label
_atom_site_aniso_U_11
_atom_site_aniso_U_22
_atom_site_aniso_U_33
_atom_site_aniso_U_23
_atom_site_aniso_U_13
_atom_site_aniso_U_12
Br1 0.01260(16) 0.0377(2) 0.02473(19) -0.00056(16) 0.00321(14) -0.00202(15)
Al1 0.0136(5) 0.0141(4) 0.0130(5) -0.0003(4) 0.0050(4) -0.0006(4)
Br2 0.0338(2) 0.01990(16) 0.0329(2) -0.00655(15) 0.00925(17) 0.00858(15)
Al2 0.0126(5) 0.0139(4) 0.0134(5) -0.0002(4) 0.0047(4) -0.0019(4)
C1_1 0.0153(16) 0.0126(14) 0.0108(16) -0.0007(12) 0.0049(13) -0.0012(12)
C2_1 0.0171(16) 0.0160(15) 0.0105(15) 0.0044(13) 0.0036(13) 0.0015(13)
C3_1 0.0142(16) 0.0261(17) 0.0164(17) 0.0105(14) 0.0051(14) 0.0036(14)
C4_1 0.0225(18) 0.0189(16) 0.0128(17) 0.0064(13) 0.0070(14) 0.0094(14)
C5_1 0.0230(17) 0.0105(14) 0.0080(15) 0.0031(12) 0.0024(14) -0.0003(13)
C6_1 0.0182(17) 0.0192(16) 0.0158(17) 0.0009(13) 0.0065(14) -0.0044(13)
C7_1 0.0227(18) 0.0250(17) 0.0201(19) -0.0033(14) 0.0045(16) -0.0063(14)
C8_1 0.0138(17) 0.044(2) 0.033(2) 0.0149(17) 0.0046(16) 0.0042(16)
C9_1 0.041(2) 0.032(2) 0.026(2) 0.0105(16) 0.0181(18) 0.0228(17)
C10_1 0.034(2) 0.0140(16) 0.0198(18) -0.0034(14) 0.0041(16) -0.0013(14)
C1_2 0.0189(17) 0.0123(15) 0.0175(17) 0.0037(13) 0.0070(14) 0.0023(13)
C2_2 0.0168(16) 0.0120(14) 0.0150(16) 0.0022(13) 0.0062(13) -0.0041(13)
C3_2 0.0099(15) 0.0150(15) 0.0145(17) 0.0014(12) 0.0058(13) -0.0019(12)
C4_2 0.0153(16) 0.0148(15) 0.0090(15) 0.0041(12) 0.0045(13) 0.0003(12)
C5_2 0.0137(16) 0.0148(15) 0.0117(16) 0.0046(12) 0.0032(13) 0.0006(13)
C6_2 0.0172(17) 0.0152(15) 0.0242(19) -0.0027(13) 0.0063(15) -0.0048(13)
C7_2 0.027(2) 0.0136(16) 0.032(2) -0.0056(14) 0.0052(17) -0.0039(14)
C8_2 0.0187(18) 0.0265(19) 0.028(2) -0.0100(15) -0.0043(16) -0.0025(14)
C9_2 0.039(2) 0.031(2) 0.050(3) -0.0137(18) 0.023(2) -0.0222(18)
C10_2 0.0152(16) 0.0152(15) 0.0135(16) -0.0030(12) 0.0037(14) 0.0014(12)
C11_2 0.0218(18) 0.0211(17) 0.0248(19) -0.0080(14) 0.0067(16) 0.0053(14)
C12_2 0.0255(18) 0.0305(18) 0.0150(18) -0.0041(14) 0.0076(15) 0.0035(15)
C13_2 0.0221(18) 0.0121(15) 0.0205(18) -0.0044(13) 0.0027(15) -0.0006(13)
C14_2 0.0130(16) 0.0219(16) 0.0169(18) 0.0019(13) -0.0016(14) 0.0061(13)
C15_2 0.027(2) 0.0316(19) 0.0190(19) 0.0066(15) -0.0021(16) 0.0065(16)
C16_2 0.0150(17) 0.0234(17) 0.0236(19) -0.0045(14) -0.0005(15) 0.0013(13)
C17_2 0.0168(17) 0.0228(17) 0.031(2) -0.0001(15) 0.0010(15) 0.0059(14)

loop_
_atom_type_symbol
_atom_type_description
_atom_type_scat_dispersion_real
_atom_type_scat_dispersion_imag
_atom_type_scat_source
C C 0.0033 0.0016 'International Tables Vol C Tables 4.2.6.8 and 6.1.1.4'
H H 0.0000 0.0000 'International Tables Vol C Tables 4.2.6.8 and 6.1.1.4'
Al Al 0.0645 0.0514 'International Tables Vol C Tables 4.2.6.8 and 6.1.1.4'
Br Br -0.2901 2.4595 'International Tables Vol C Tables 4.2.6.8 and 6.1.1.4'

loop_
_exptl_crystal_face_index_h
_exptl_crystal_face_index_k
_exptl_crystal_face_index_l
_exptl_crystal_face_perp_dist
0.00 -1.00 -1.00 0.0630
0.00 -1.00 -2.00 0.0620
0.00 1.00 2.00 0.0350
0.00 1.00 -2.00 0.0620
0.00 -1.00 2.00 0.0300
-1.00 -2.00 -1.00 0.1760
1.00 2.00 1.00 0.1380
-1.00 1.00 -1.00 0.1650
1.00 -1.00 1.00 0.1670
-1.00 0.00 0.00 0.2130
1.00 0.00 0.00 0.2350
-1.00 -1.00 1.00 0.1880
1.00 1.00 -1.00 0.2560
0.00 1.00 0.00 0.0170
0.00 -1.00 0.00 0.0590
0.00 -2.00 1.00 0.0190

loop_
_geom_angle_atom_site_label_1
_geom_angle_atom_site_label_2
_geom_angle_atom_site_label_3
_geom_angle
C1_1 Al1 Br2 116.14(9)
C1_1 Al1 Br1 111.67(9)
Br2 Al1 Br1 105.52(4)
C1_1 Al1 Al2 112.76(9)
Br2 Al1 Al2 105.56(4)
Br1 Al1 Al2 104.22(5)
C3_2 Al2 C2_2 38.43(10)
C3_2 Al2 C4_2 38.80(11)
C2_2 Al2 C4_2 64.85(11)
C3_2 Al2 C1_2 62.95(11)
C2_2 Al2 C1_2 37.51(11)
C4_2 Al2 C1_2 63.53(11)
C3_2 Al2 C5_2 64.21(11)
C2_2 Al2 C5_2 64.26(11)
C4_2 Al2 C5_2 38.44(10)
C1_2 Al2 C5_2 37.92(11)
C3_2 Al2 Al1 163.25(9)
C2_2 Al2 Al1 140.14(9)
C4_2 Al2 Al1 153.63(9)
C1_2 Al2 Al1 127.74(9)
C5_2 Al2 Al1 132.49(9)
C2_1 C1_1 C5_1 104.2(2)
C2_1 C1_1 C6_1 120.0(2)
C5_1 C1_1 C6_1 119.2(2)
C2_1 C1_1 Al1 100.50(18)
C5_1 C1_1 Al1 101.68(19)
C6_1 C1_1 Al1 108.19(19)
C3_1 C2_1 C1_1 108.6(3)
C3_1 C2_1 C7_1 126.1(3)
C1_1 C2_1 C7_1 125.2(2)
C2_1 C3_1 C4_1 109.0(3)
C2_1 C3_1 C8_1 126.6(3)
C4_1 C3_1 C8_1 124.2(3)
C5_1 C4_1 C3_1 109.2(3)
C5_1 C4_1 C9_1 127.7(3)
C3_1 C4_1 C9_1 122.9(3)
C4_1 C5_1 C1_1 108.7(3)
C4_1 C5_1 C10_1 127.1(3)
C1_1 C5_1 C10_1 124.1(3)
C1_1 C6_1 H6A_1 109.5
C1_1 C6_1 H6B_1 109.5
H6A_1 C6_1 H6B_1 109.5
C1_1 C6_1 H6C_1 109.5
H6A_1 C6_1 H6C_1 109.5
H6B_1 C6_1 H6C_1 109.5
C2_1 C7_1 H7A_1 109.5
C2_1 C7_1 H7B_1 109.5
H7A_1 C7_1 H7B_1 109.5
C2_1 C7_1 H7C_1 109.5
H7A_1 C7_1 H7C_1 109.5
H7B_1 C7_1 H7C_1 109.5
C3_1 C8_1 H8A_1 109.5
C3_1 C8_1 H8B_1 109.5
H8A_1 C8_1 H8B_1 109.5
C3_1 C8_1 H8C_1 109.5
H8A_1 C8_1 H8C_1 109.5
H8B_1 C8_1 H8C_1 109.5
C4_1 C9_1 H9A_1 109.5
C4_1 C9_1 H9B_1 109.5
H9A_1 C9_1 H9B_1 109.5
C4_1 C9_1 H9C_1 109.5
H9A_1 C9_1 H9C_1 109.5
H9B_1 C9_1 H9C_1 109.5
C5_1 C10_1 H10A_1 109.5
C5_1 C10_1 H10B_1 109.5
H10A_1 C10_1 H10B_1 109.5
C5_1 C10_1 H10C_1 109.5
H10A_1 C10_1 H10C_1 109.5
H10B_1 C10_1 H10C_1 109.5
C2_2 C1_2 C5_2 110.9(3)
C2_2 C1_2 Al2 70.61(16)
C5_2 C1_2 Al2 71.92(16)
C2_2 C1_2 H1_2 124.6
C5_2 C1_2 H1_2 124.6
Al2 C1_2 H1_2 124.6
C1_2 C2_2 C3_2 106.3(3)
C1_2 C2_2 C6_2 127.5(3)
C3_2 C2_2 C6_2 126.3(3)
C1_2 C2_2 Al2 71.88(16)
C3_2 C2_2 Al2 69.10(15)
C6_2 C2_2 Al2 125.2(2)
C2_2 C3_2 C4_2 110.1(2)
C2_2 C3_2 Al2 72.46(15)
C4_2 C3_2 Al2 72.71(15)
C2_2 C3_2 H3_2 124.9
C4_2 C3_2 H3_2 124.9
Al2 C3_2 H3_2 124.9
C3_2 C4_2 C5_2 106.5(2)
C3_2 C4_2 C10_2 120.7(2)
C5_2 C4_2 C10_2 132.7(3)
C3_2 C4_2 Al2 68.50(15)
C5_2 C4_2 Al2 71.82(16)
C10_2 C4_2 Al2 125.56(18)
C1_2 C5_2 C4_2 106.3(3)
C1_2 C5_2 C14_2 119.6(2)
C4_2 C5_2 C14_2 133.9(3)
C1_2 C5_2 Al2 70.16(17)
C4_2 C5_2 Al2 69.74(16)
C14_2 C5_2 Al2 128.07(19)
C2_2 C6_2 C8_2 111.0(2)
C2_2 C6_2 C7_2 110.4(2)
C8_2 C6_2 C7_2 109.1(3)
C2_2 C6_2 C9_2 106.7(3)
C8_2 C6_2 C9_2 110.1(3)
C7_2 C6_2 C9_2 109.6(3)
C6_2 C7_2 H7A_2 109.5
C6_2 C7_2 H7B_2 109.5
H7A_2 C7_2 H7B_2 109.5
C6_2 C7_2 H7C_2 109.5
H7A_2 C7_2 H7C_2 109.5
H7B_2 C7_2 H7C_2 109.5
C6_2 C8_2 H8A_2 109.5
C6_2 C8_2 H8B_2 109.5
H8A_2 C8_2 H8B_2 109.5
C6_2 C8_2 H8C_2 109.5
H8A_2 C8_2 H8C_2 109.5
H8B_2 C8_2 H8C_2 109.5
C6_2 C9_2 H9A_2 109.5
C6_2 C9_2 H9B_2 109.5
H9A_2 C9_2 H9B_2 109.5
C6_2 C9_2 H9C_2 109.5
H9A_2 C9_2 H9C_2 109.5
H9B_2 C9_2 H9C_2 109.5
C12_2 C10_2 C4_2 111.6(2)
C12_2 C10_2 C13_2 111.3(2)
C4_2 C10_2 C13_2 112.0(2)
C12_2 C10_2 C11_2 105.7(2)
C4_2 C10_2 C11_2 109.3(2)
C13_2 C10_2 C11_2 106.5(2)
C10_2 C11_2 H11A_2 109.5
C10_2 C11_2 H11B_2 109.5
H11A_2 C11_2 H11B_2 109.5
C10_2 C11_2 H11C_2 109.5
H11A_2 C11_2 H11C_2 109.5
H11B_2 C11_2 H11C_2 109.5
C10_2 C12_2 H12A_2 109.5
C10_2 C12_2 H12B_2 109.5
H12A_2 C12_2 H12B_2 109.5
C10_2 C12_2 H12C_2 109.5
H12A_2 C12_2 H12C_2 109.5
H12B_2 C12_2 H12C_2 109.5
C10_2 C13_2 H13A_2 109.5
C10_2 C13_2 H13B_2 109.5
H13A_2 C13_2 H13B_2 109.5
C10_2 C13_2 H13C_2 109.5
H13A_2 C13_2 H13C_2 109.5
H13B_2 C13_2 H13C_2 109.5
C5_2 C14_2 C16_2 114.8(2)
C5_2 C14_2 C17_2 110.4(3)
C16_2 C14_2 C17_2 105.6(2)
C5_2 C14_2 C15_2 107.9(2)
C16_2 C14_2 C15_2 110.2(3)
C17_2 C14_2 C15_2 107.8(2)
C14_2 C15_2 H15A_2 109.5
C14_2 C15_2 H15B_2 109.5
H15A_2 C15_2 H15B_2 109.5
C14_2 C15_2 H15C_2 109.5
H15A_2 C15_2 H15C_2 109.5
H15B_2 C15_2 H15C_2 109.5
C14_2 C16_2 H16A_2 109.5
C14_2 C16_2 H16B_2 109.5
H16A_2 C16_2 H16B_2 109.5
C14_2 C16_2 H16C_2 109.5
H16A_2 C16_2 H16C_2 109.5
H16B_2 C16_2 H16C_2 109.5
C14_2 C17_2 H17A_2 109.5
C14_2 C17_2 H17B_2 109.5
H17A_2 C17_2 H17B_2 109.5
C14_2 C17_2 H17C_2 109.5
H17A_2 C17_2 H17C_2 109.5
H17B_2 C17_2 H17C_2 109.5

loop_
_geom_bond_atom_site_label_1
_geom_bond_atom_site_label_2
_geom_bond_distance
Br1 Al1 2.3325(12)
Al1 C1_1 2.005(3)
Al1 Br2 2.3256(10)
Al1 Al2 2.5329(13)
Al2 C3_2 2.136(3)
Al2 C2_2 2.180(3)
Al2 C4_2 2.192(3)
Al2 C1_2 2.196(3)
Al2 C5_2 2.220(3)
C1_1 C2_1 1.475(4)
C1_1 C5_1 1.486(4)
C1_1 C6_1 1.530(4)
C2_1 C3_1 1.370(4)
C2_1 C7_1 1.499(4)
C3_1 C4_1 1.441(4)
C3_1 C8_1 1.503(4)
C4_1 C5_1 1.360(4)
C4_1 C9_1 1.505(4)
C5_1 C10_1 1.492(4)
C6_1 H6A_1 0.9800
C6_1 H6B_1 0.9800
C6_1 H6C_1 0.9800
C7_1 H7A_1 0.9800
C7_1 H7B_1 0.9800
C7_1 H7C_1 0.9800
C8_1 H8A_1 0.9800
C8_1 H8B_1 0.9800
C8_1 H8C_1 0.9800
C9_1 H9A_1 0.9800
C9_1 H9B_1 0.9800
C9_1 H9C_1 0.9800
C10_1 H10A_1 0.9800
C10_1 H10B_1 0.9800
C10_1 H10C_1 0.9800
C1_2 C2_2 1.407(4)
C1_2 C5_2 1.435(4)
C1_2 H1_2 1.0000
C2_2 C3_2 1.421(4)
C2_2 C6_2 1.520(4)
C3_2 C4_2 1.438(4)
C3_2 H3_2 1.0000
C4_2 C5_2 1.452(4)
C4_2 C10_2 1.541(4)
C5_2 C14_2 1.533(4)
C6_2 C8_2 1.524(4)
C6_2 C7_2 1.535(4)
C6_2 C9_2 1.539(4)
C7_2 H7A_2 0.9800
C7_2 H7B_2 0.9800
C7_2 H7C_2 0.9800
C8_2 H8A_2 0.9800
C8_2 H8B_2 0.9800
C8_2 H8C_2 0.9800
C9_2 H9A_2 0.9800
C9_2 H9B_2 0.9800
C9_2 H9C_2 0.9800
C10_2 C12_2 1.524(4)
C10_2 C13_2 1.544(4)
C10_2 C11_2 1.546(4)
C11_2 H11A_2 0.9800
C11_2 H11B_2 0.9800
C11_2 H11C_2 0.9800
C12_2 H12A_2 0.9800
C12_2 H12B_2 0.9800
C12_2 H12C_2 0.9800
C13_2 H13A_2 0.9800
C13_2 H13B_2 0.9800
C13_2 H13C_2 0.9800
C14_2 C16_2 1.539(4)
C14_2 C17_2 1.540(4)
C14_2 C15_2 1.544(4)
C15_2 H15A_2 0.9800
C15_2 H15B_2 0.9800
C15_2 H15C_2 0.9800
C16_2 H16A_2 0.9800
C16_2 H16B_2 0.9800
C16_2 H16C_2 0.9800
C17_2 H17A_2 0.9800
C17_2 H17B_2 0.9800
C17_2 H17C_2 0.9800

loop_
_geom_torsion_atom_site_label_1
_geom_torsion_atom_site_label_2
_geom_torsion_atom_site_label_3
_geom_torsion_atom_site_label_4
_geom_torsion
C5_1 C1_1 C2_1 C3_1 -4.9(3)
C6_1 C1_1 C2_1 C3_1 -141.6(3)
Al1 C1_1 C2_1 C3_1 100.1(2)
C5_1 C1_1 C2_1 C7_1 171.1(3)
C6_1 C1_1 C2_1 C7_1 34.4(4)
Al1 C1_1 C2_1 C7_1 -83.9(3)
C1_1 C2_1 C3_1 C4_1 3.9(3)
C7_1 C2_1 C3_1 C4_1 -172.0(3)
C1_1 C2_1 C3_1 C8_1 178.9(3)
C7_1 C2_1 C3_1 C8_1 3.0(5)
C2_1 C3_1 C4_1 C5_1 -1.2(3)
C8_1 C3_1 C4_1 C5_1 -176.4(3)
C2_1 C3_1 C4_1 C9_1 173.1(3)
C8_1 C3_1 C4_1 C9_1 -2.1(5)
C3_1 C4_1 C5_1 C1_1 -2.0(3)
C9_1 C4_1 C5_1 C1_1 -175.9(3)
C3_1 C4_1 C5_1 C10_1 175.9(3)
C9_1 C4_1 C5_1 C10_1 1.9(5)
C2_1 C1_1 C5_1 C4_1 4.1(3)
C6_1 C1_1 C5_1 C4_1 141.3(3)
Al1 C1_1 C5_1 C4_1 -100.0(2)
C2_1 C1_1 C5_1 C10_1 -173.8(3)
C6_1 C1_1 C5_1 C10_1 -36.7(4)
Al1 C1_1 C5_1 C10_1 82.1(3)
C5_2 C1_2 C2_2 C3_2 0.0(3)
Al2 C1_2 C2_2 C3_2 -60.90(19)
C5_2 C1_2 C2_2 C6_2 -178.2(3)
Al2 C1_2 C2_2 C6_2 120.9(3)
C5_2 C1_2 C2_2 Al2 60.9(2)
C1_2 C2_2 C3_2 C4_2 -0.7(3)
C6_2 C2_2 C3_2 C4_2 177.5(3)
Al2 C2_2 C3_2 C4_2 -63.40(19)
C1_2 C2_2 C3_2 Al2 62.73(19)
C6_2 C2_2 C3_2 Al2 -119.1(3)
C2_2 C3_2 C4_2 C5_2 1.0(3)
Al2 C3_2 C4_2 C5_2 -62.20(18)
C2_2 C3_2 C4_2 C10_2 -177.2(2)
Al2 C3_2 C4_2 C10_2 119.5(2)
C2_2 C3_2 C4_2 Al2 63.25(19)
C2_2 C1_2 C5_2 C4_2 0.6(3)
Al2 C1_2 C5_2 C4_2 60.75(18)
C2_2 C1_2 C5_2 C14_2 176.6(2)
Al2 C1_2 C5_2 C14_2 -123.3(2)
C2_2 C1_2 C5_2 Al2 -60.1(2)
C3_2 C4_2 C5_2 C1_2 -1.0(3)
C10_2 C4_2 C5_2 C1_2 177.0(3)
Al2 C4_2 C5_2 C1_2 -61.02(19)
C3_2 C4_2 C5_2 C14_2 -176.1(3)
C10_2 C4_2 C5_2 C14_2 1.8(5)
Al2 C4_2 C5_2 C14_2 123.9(3)
C3_2 C4_2 C5_2 Al2 60.03(18)
C10_2 C4_2 C5_2 Al2 -122.0(3)
C1_2 C2_2 C6_2 C8_2 -136.3(3)
C3_2 C2_2 C6_2 C8_2 45.9(4)
Al2 C2_2 C6_2 C8_2 -42.7(3)
C1_2 C2_2 C6_2 C7_2 -15.2(4)
C3_2 C2_2 C6_2 C7_2 166.9(3)
Al2 C2_2 C6_2 C7_2 78.3(3)
C1_2 C2_2 C6_2 C9_2 103.8(3)
C3_2 C2_2 C6_2 C9_2 -74.0(4)
Al2 C2_2 C6_2 C9_2 -162.7(2)
C3_2 C4_2 C10_2 C12_2 127.2(3)
C5_2 C4_2 C10_2 C12_2 -50.6(4)
Al2 C4_2 C10_2 C12_2 -148.5(2)
C3_2 C4_2 C10_2 C13_2 -107.3(3)
C5_2 C4_2 C10_2 C13_2 75.0(4)
Al2 C4_2 C10_2 C13_2 -23.0(3)
C3_2 C4_2 C10_2 C11_2 10.6(4)
C5_2 C4_2 C10_2 C11_2 -167.2(3)
Al2 C4_2 C10_2 C11_2 94.9(3)
C1_2 C5_2 C14_2 C16_2 144.6(3)
C4_2 C5_2 C14_2 C16_2 -40.7(4)
Al2 C5_2 C14_2 C16_2 57.5(3)
C1_2 C5_2 C14_2 C17_2 25.5(4)
C4_2 C5_2 C14_2 C17_2 -159.9(3)
Al2 C5_2 C14_2 C17_2 -61.6(3)
C1_2 C5_2 C14_2 C15_2 -92.1(3)
C4_2 C5_2 C14_2 C15_2 82.5(4)
Al2 C5_2 C14_2 C15_2 -179.2(2)
